data_4064049
loop_
_publ_author_name
'Schmidt, Sarah'
'Sch\"aper, Raphaela'
'Schulz, Stephan'
'Bl\"aser, Dieter'
'W\"olper, Christoph'

_publ_section_title
;
 Insertion Reactions of Heterocumulenes into Zn&#x2212;C Bonds: Synthesis
 and Structural Characterization of Multinuclear Zinc Amidate Complexes
;
_journal_issue 5
_journal_name_full Organometallics
_journal_page_first 1073
_journal_paper_doi 10.1021/om101107e
_journal_volume 30
_journal_year 2011
_chemical_formula_sum 'C21 H45 N3 O3 Zn3'
_chemical_formula_weight 583.71
_chemical_name_systematic
; 
 ? 
;
_space_group_IT_number 2
_symmetry_cell_setting triclinic
_symmetry_space_group_name_Hall '-P 1'
_symmetry_space_group_name_H-M 'P -1'
_atom_sites_solution_hydrogens geom
_atom_sites_solution_primary direct
_atom_sites_solution_secondary difmap
_audit_creation_method SHELXL-97
_cell_angle_alpha 75.062(2)
_cell_angle_beta 76.264(2)
_cell_angle_gamma 71.623(2)
_cell_formula_units_Z 2
_cell_length_a 9.0753(4)
_cell_length_b 12.3820(5)
_cell_length_c 14.3193(6)
_cell_measurement_reflns_used 9944
_cell_measurement_temperature 203(2)
_cell_measurement_theta_max 25.41
_cell_measurement_theta_min 2.40
_cell_volume 1453.84(11)
_computing_cell_refinement 'BRUKER D8 KAPPA APEX 2 Vers. 3.0-2009'
_computing_data_collection 'BRUKER D8 KAPPA APEX 2 Vers. 3.0-2009'
_computing_data_reduction 'BRUKER D8 KAPPA APEX 2 Vers. 3.0-2009'
_computing_molecular_graphics 'BRUKER AXS SHELXTL (c) 2008 / Vers. 2008/4'
_computing_publication_material 'BRUKER AXS SHELXTL (c) 2008 / Vers. 2008/4'
_computing_structure_refinement 'BRUKER AXS SHELXTL (c) 2008 / Vers. 2008/4'
_computing_structure_solution 'BRUKER D8 KAPPA APEX 2 Vers. 3.0-2009'
_diffrn_ambient_temperature 203(2)
_diffrn_detector_area_resol_mean 512
_diffrn_measured_fraction_theta_full 0.997
_diffrn_measured_fraction_theta_max 0.997
_diffrn_measurement_device_type
; 
 Bruker D8 KAPPA series II with APEX II area detector system
;
_diffrn_measurement_method
;
 Data collection strategy APEX 2/COSMO
;
_diffrn_radiation_monochromator graphite
_diffrn_radiation_source 'fine-focus sealed tube'
_diffrn_radiation_type MoK\a
_diffrn_radiation_wavelength 0.71073
_diffrn_reflns_av_R_equivalents 0.0190
_diffrn_reflns_av_sigmaI/netI 0.0177
_diffrn_reflns_limit_h_max 10
_diffrn_reflns_limit_h_min -10
_diffrn_reflns_limit_k_max 14
_diffrn_reflns_limit_k_min -14
_diffrn_reflns_limit_l_max 17
_diffrn_reflns_limit_l_min -17
_diffrn_reflns_number 17582
_diffrn_reflns_theta_full 25.43
_diffrn_reflns_theta_max 25.43
_diffrn_reflns_theta_min 1.49
_exptl_absorpt_coefficient_mu 2.477
_exptl_absorpt_correction_T_max 0.74
_exptl_absorpt_correction_T_min 0.61
_exptl_absorpt_correction_type multi-scan
_exptl_absorpt_process_details
; 
 BRUKER AXS SMART APEX 2 Vers. 3.0-2009
 R.H. Blessing, Acta Cryst. (1995) A51 33-38 
;
_exptl_crystal_colour colorless
_exptl_crystal_density_diffrn 1.333
_exptl_crystal_density_method 'not measured'
_exptl_crystal_description block
_exptl_crystal_F_000 612
_exptl_crystal_size_max 0.36
_exptl_crystal_size_mid 0.32
_exptl_crystal_size_min 0.26
_refine_diff_density_max 0.510
_refine_diff_density_min -0.258
_refine_diff_density_rms 0.061
_refine_ls_extinction_method none
_refine_ls_goodness_of_fit_ref 1.059
_refine_ls_hydrogen_treatment constr
_refine_ls_matrix_type full
_refine_ls_number_parameters 271
_refine_ls_number_reflns 5350
_refine_ls_number_restraints 0
_refine_ls_restrained_S_all 1.059
_refine_ls_R_factor_all 0.0369
_refine_ls_R_factor_gt 0.0283
_refine_ls_shift/su_max 0.001
_refine_ls_shift/su_mean 0.000
_refine_ls_structure_factor_coef Fsqd
_refine_ls_weighting_details 'calc w=1/[\s^2^(Fo^2^)+(0.0348P)^2^+1.2797P] where P=(Fo^2^+2Fc^2^)/3'
_refine_ls_weighting_scheme calc
_refine_ls_wR_factor_gt 0.0696
_refine_ls_wR_factor_ref 0.0767
_reflns_number_gt 4613
_reflns_number_total 5350
_reflns_threshold_expression >2sigma(I)
_cod_data_source_file om101107e_si_001.cif
_cod_data_source_block sar_257m
_cod_original_sg_symbol_H-M P-1
_cod_database_code 4064049

loop_
_symmetry_equiv_pos_as_xyz
'x, y, z'
'-x, -y, -z'

loop_
_atom_site_label
_atom_site_type_symbol
_atom_site_fract_x
_atom_site_fract_y
_atom_site_fract_z
_atom_site_U_iso_or_equiv
_atom_site_adp_type
_atom_site_occupancy
_atom_site_symmetry_multiplicity
_atom_site_calc_flag
_atom_site_refinement_flags
Zn1 Zn 0.27144(3) 0.74165(3) 0.89897(2) 0.04047(9) Uani 1 1 d .
Zn2 Zn 0.48342(3) 0.96135(2) 0.71874(2) 0.03644(9) Uani 1 1 d .
Zn3 Zn 0.57863(4) 0.66123(3) 0.67238(2) 0.03905(9) Uani 1 1 d .
O1 O 0.4977(2) 0.66026(16) 0.81524(13) 0.0389(4) Uani 1 1 d .
O2 O 0.2913(2) 0.89749(15) 0.82003(14) 0.0429(4) Uani 1 1 d .
O3 O 0.5027(2) 0.86020(14) 0.62336(13) 0.0368(4) Uani 1 1 d .
N1 N 0.4683(2) 0.70035(18) 0.95920(15) 0.0361(5) Uani 1 1 d .
N2 N 0.2616(2) 1.07283(18) 0.73196(16) 0.0365(5) Uani 1 1 d .
N3 N 0.3763(2) 0.73740(17) 0.61862(15) 0.0353(5) Uani 1 1 d .
C1 C 0.5656(3) 0.6616(2) 0.88632(19) 0.0363(6) Uani 1 1 d .
C2 C 0.7409(3) 0.6192(3) 0.8730(2) 0.0566(8) Uani 1 1 d .
H2A H 0.7796 0.6487 0.9168 0.085 Uiso 1 1 d R
H2B H 0.7850 0.6471 0.8050 0.085 Uiso 1 1 d R
H2C H 0.7731 0.5342 0.8879 0.085 Uiso 1 1 d R
C3 C 0.5026(3) 0.7191(2) 1.0485(2) 0.0425(6) Uani 1 1 d .
C4 C 0.5702(5) 0.8233(3) 1.0229(3) 0.0680(10) Uani 1 1 d .
H4A H 0.6751 0.8047 0.9831 0.102 Uiso 1 1 d R
H4B H 0.5774 0.8428 1.0833 0.102 Uiso 1 1 d R
H4C H 0.5009 0.8895 0.9860 0.102 Uiso 1 1 d R
C5 C 0.6114(5) 0.6133(3) 1.1022(3) 0.0663(10) Uani 1 1 d .
H5A H 0.5740 0.5450 1.1097 0.099 Uiso 1 1 d R
H5B H 0.6115 0.6258 1.1668 0.099 Uiso 1 1 d R
H5C H 0.7184 0.6009 1.0646 0.099 Uiso 1 1 d R
C6 C 0.3435(5) 0.7471(5) 1.1145(3) 0.0987(16) Uani 1 1 d .
H6A H 0.2718 0.8146 1.0806 0.148 Uiso 1 1 d R
H6B H 0.3559 0.7638 1.1749 0.148 Uiso 1 1 d R
H6C H 0.3002 0.6802 1.1306 0.148 Uiso 1 1 d R
C7 C 0.0736(3) 0.6971(3) 0.9334(3) 0.0582(8) Uani 1 1 d .
H7A H -0.0102 0.7617 0.9072 0.087 Uiso 1 1 d R
H7B H 0.0458 0.6773 1.0047 0.087 Uiso 1 1 d R
H7C H 0.0866 0.6297 0.9055 0.087 Uiso 1 1 d R
C11 C 0.1952(3) 1.0002(2) 0.7959(2) 0.0403(6) Uani 1 1 d .
C12 C 0.0263(4) 1.0172(3) 0.8440(3) 0.0651(9) Uani 1 1 d .
H12A H 0.0161 1.0184 0.9133 0.098 Uiso 1 1 d R
H12B H -0.0116 0.9537 0.8385 0.098 Uiso 1 1 d R
H12C H -0.0364 1.0910 0.8114 0.098 Uiso 1 1 d R
C13 C 0.1897(3) 1.1981(2) 0.6962(2) 0.0442(6) Uani 1 1 d .
C14 C 0.1260(4) 1.2637(3) 0.7802(3) 0.0586(8) Uani 1 1 d .
H14A H 0.0374 1.2367 0.8224 0.088 Uiso 1 1 d R
H14B H 0.0903 1.3469 0.7537 0.088 Uiso 1 1 d R
H14C H 0.2086 1.2496 0.8186 0.088 Uiso 1 1 d R
C15 C 0.0611(5) 1.2187(3) 0.6372(3) 0.0730(11) Uani 1 1 d .
H15A H 0.1048 1.1805 0.5810 0.110 Uiso 1 1 d R
H15B H 0.0207 1.3023 0.6139 0.110 Uiso 1 1 d R
H15C H -0.0247 1.1874 0.6783 0.110 Uiso 1 1 d R
C16 C 0.3257(5) 1.2422(3) 0.6306(3) 0.0740(11) Uani 1 1 d .
H16A H 0.4035 1.2362 0.6700 0.111 Uiso 1 1 d R
H16B H 0.2857 1.3234 0.5995 0.111 Uiso 1 1 d R
H16C H 0.3751 1.1956 0.5801 0.111 Uiso 1 1 d R
C17 C 0.6839(3) 0.9665(3) 0.7429(2) 0.0518(7) Uani 1 1 d .
H17A H 0.7703 0.9198 0.7025 0.078 Uiso 1 1 d R
H17B H 0.6918 0.9353 0.8121 0.078 Uiso 1 1 d R
H17C H 0.6903 1.0468 0.7258 0.078 Uiso 1 1 d R
C21 C 0.3849(3) 0.8435(2) 0.59658(18) 0.0341(5) Uani 1 1 d .
C22 C 0.2796(4) 0.9475(2) 0.5418(2) 0.0459(7) Uani 1 1 d .
H22A H 0.2476 0.9244 0.4910 0.069 Uiso 1 1 d R
H22B H 0.3367 1.0065 0.5113 0.069 Uiso 1 1 d R
H22C H 0.1862 0.9794 0.5871 0.069 Uiso 1 1 d R
C23 C 0.2584(3) 0.6922(2) 0.5966(2) 0.0435(6) Uani 1 1 d .
C24 C 0.0893(4) 0.7610(3) 0.6271(3) 0.0621(9) Uani 1 1 d .
H24A H 0.0744 0.7714 0.6944 0.093 Uiso 1 1 d R
H24B H 0.0159 0.7198 0.6228 0.093 Uiso 1 1 d R
H24C H 0.0695 0.8370 0.5830 0.093 Uiso 1 1 d R
C25 C 0.2913(4) 0.6867(3) 0.4883(3) 0.0650(9) Uani 1 1 d .
H25A H 0.2699 0.7655 0.4488 0.098 Uiso 1 1 d R
H25B H 0.2242 0.6452 0.4762 0.098 Uiso 1 1 d R
H25C H 0.4019 0.6457 0.4704 0.098 Uiso 1 1 d R
C26 C 0.2813(5) 0.5695(3) 0.6580(3) 0.0696(10) Uani 1 1 d .
H26A H 0.3894 0.5251 0.6380 0.104 Uiso 1 1 d R
H26B H 0.2078 0.5327 0.6469 0.104 Uiso 1 1 d R
H26C H 0.2641 0.5714 0.7277 0.104 Uiso 1 1 d R
C27 C 0.7829(4) 0.5584(3) 0.6276(3) 0.0584(8) Uani 1 1 d .
H27A H 0.8111 0.4914 0.6802 0.088 Uiso 1 1 d R
H27B H 0.8636 0.6007 0.6093 0.088 Uiso 1 1 d R
H27C H 0.7757 0.5318 0.5706 0.088 Uiso 1 1 d R

loop_
_atom_site_aniso_label
_atom_site_aniso_U_11
_atom_site_aniso_U_22
_atom_site_aniso_U_33
_atom_site_aniso_U_23
_atom_site_aniso_U_13
_atom_site_aniso_U_12
Zn1 0.02758(16) 0.04582(18) 0.04768(19) -0.00407(14) -0.00930(13) -0.01153(13)
Zn2 0.03016(16) 0.03768(16) 0.04526(18) -0.01362(13) -0.00934(12) -0.00790(12)
Zn3 0.03603(17) 0.03658(17) 0.04518(18) -0.01282(13) -0.01074(13) -0.00411(12)
O1 0.0324(9) 0.0452(10) 0.0422(10) -0.0107(8) -0.0102(8) -0.0100(8)
O2 0.0311(9) 0.0390(10) 0.0511(11) -0.0019(8) -0.0069(8) -0.0046(8)
O3 0.0346(9) 0.0372(9) 0.0442(10) -0.0141(8) -0.0076(8) -0.0119(7)
N1 0.0305(11) 0.0390(11) 0.0390(12) -0.0059(9) -0.0097(9) -0.0084(9)
N2 0.0347(11) 0.0328(11) 0.0415(12) -0.0096(9) -0.0128(9) -0.0019(9)
N3 0.0372(12) 0.0331(11) 0.0392(12) -0.0102(9) -0.0110(9) -0.0087(9)
C1 0.0314(13) 0.0337(13) 0.0449(15) -0.0055(11) -0.0122(11) -0.0080(10)
C2 0.0315(15) 0.077(2) 0.063(2) -0.0258(17) -0.0138(13) -0.0039(14)
C3 0.0389(15) 0.0480(15) 0.0425(15) -0.0104(12) -0.0123(12) -0.0095(12)
C4 0.102(3) 0.0503(18) 0.065(2) -0.0099(16) -0.037(2) -0.0224(18)
C5 0.094(3) 0.0538(19) 0.058(2) -0.0038(16) -0.0398(19) -0.0170(18)
C6 0.059(2) 0.181(5) 0.060(2) -0.057(3) -0.0010(18) -0.018(3)
C7 0.0380(16) 0.069(2) 0.069(2) -0.0038(17) -0.0103(14) -0.0235(15)
C11 0.0319(13) 0.0458(15) 0.0452(15) -0.0144(12) -0.0113(11) -0.0052(11)
C12 0.0340(16) 0.065(2) 0.080(2) -0.0073(18) -0.0002(15) -0.0026(14)
C13 0.0492(16) 0.0329(13) 0.0484(16) -0.0094(12) -0.0171(13) -0.0006(12)
C14 0.061(2) 0.0482(17) 0.071(2) -0.0256(16) -0.0200(16) -0.0035(14)
C15 0.089(3) 0.0452(18) 0.088(3) -0.0155(17) -0.059(2) 0.0116(17)
C16 0.079(3) 0.0406(17) 0.081(3) 0.0022(17) 0.001(2) -0.0086(17)
C17 0.0388(16) 0.0657(19) 0.0586(19) -0.0174(15) -0.0130(13) -0.0173(14)
C21 0.0359(13) 0.0352(13) 0.0323(13) -0.0127(10) -0.0038(10) -0.0079(10)
C22 0.0556(17) 0.0348(14) 0.0503(16) -0.0054(12) -0.0198(13) -0.0109(12)
C23 0.0477(16) 0.0391(14) 0.0531(17) -0.0101(12) -0.0190(13) -0.0159(12)
C24 0.0431(17) 0.068(2) 0.085(2) -0.0215(18) -0.0127(16) -0.0216(15)
C25 0.075(2) 0.072(2) 0.067(2) -0.0302(18) -0.0244(18) -0.0246(18)
C26 0.083(3) 0.0432(17) 0.097(3) 0.0007(17) -0.039(2) -0.0314(17)
C27 0.0490(18) 0.0558(18) 0.066(2) -0.0255(16) -0.0106(15) 0.0034(14)

loop_
_atom_type_symbol
_atom_type_description
_atom_type_scat_dispersion_real
_atom_type_scat_dispersion_imag
_atom_type_scat_source
C C 0.0033 0.0016 'International Tables Vol C Tables 4.2.6.8 and 6.1.1.4'
H H 0.0000 0.0000 'International Tables Vol C Tables 4.2.6.8 and 6.1.1.4'
N N 0.0061 0.0033 'International Tables Vol C Tables 4.2.6.8 and 6.1.1.4'
O O 0.0106 0.0060 'International Tables Vol C Tables 4.2.6.8 and 6.1.1.4'
Zn Zn 0.2839 1.4301 'International Tables Vol C Tables 4.2.6.8 and 6.1.1.4'

loop_
_geom_angle_atom_site_label_1
_geom_angle_atom_site_label_2
_geom_angle_atom_site_label_3
_geom_angle
C7 Zn1 O2 123.30(11)
C7 Zn1 N1 136.15(12)
O2 Zn1 N1 96.30(8)
C7 Zn1 O1 129.16(12)
O2 Zn1 O1 89.13(7)
N1 Zn1 O1 61.94(8)
C7 Zn1 C1 143.25(12)
O2 Zn1 C1 92.10(8)
N1 Zn1 C1 30.51(8)
O1 Zn1 C1 31.47(7)
C17 Zn2 O3 114.79(11)
C17 Zn2 N2 132.74(11)
O3 Zn2 N2 109.07(8)
C17 Zn2 O2 130.16(11)
O3 Zn2 O2 92.75(7)
N2 Zn2 O2 61.63(8)
C17 Zn2 C11 140.23(11)
O3 Zn2 C11 102.89(8)
N2 Zn2 C11 30.48(9)
O2 Zn2 C11 31.15(8)
C27 Zn3 O1 121.16(12)
C27 Zn3 N3 134.88(12)
O1 Zn3 N3 100.11(8)
C27 Zn3 O3 125.63(12)
O1 Zn3 O3 95.46(7)
N3 Zn3 O3 60.70(7)
C27 Zn3 C21 136.74(12)
O1 Zn3 C21 100.66(7)
N3 Zn3 C21 30.07(8)
O3 Zn3 C21 30.71(7)
C1 O1 Zn3 131.74(16)
C1 O1 Zn1 87.88(14)
Zn3 O1 Zn1 133.87(9)
C11 O2 Zn1 136.49(17)
C11 O2 Zn2 88.41(15)
Zn1 O2 Zn2 134.58(9)
C21 O3 Zn2 125.46(15)
C21 O3 Zn3 85.15(13)
Zn2 O3 Zn3 119.37(8)
C1 N1 C3 128.6(2)
C1 N1 Zn1 96.13(16)
C3 N1 Zn1 134.80(17)
C11 N2 C13 127.4(2)
C11 N2 Zn2 95.88(16)
C13 N2 Zn2 136.30(18)
C21 N3 C23 127.5(2)
C21 N3 Zn3 98.57(16)
C23 N3 Zn3 133.55(16)
N1 C1 O1 113.9(2)
N1 C1 C2 128.8(2)
O1 C1 C2 117.3(2)
N1 C1 Zn1 53.36(13)
O1 C1 Zn1 60.65(12)
C2 C1 Zn1 176.5(2)
N1 C3 C6 104.8(2)
N1 C3 C5 113.7(2)
C6 C3 C5 108.8(3)
N1 C3 C4 109.6(2)
C6 C3 C4 109.2(3)
C5 C3 C4 110.5(3)
N2 C11 O2 114.1(2)
N2 C11 C12 129.1(3)
O2 C11 C12 116.8(3)
N2 C11 Zn2 53.64(13)
O2 C11 Zn2 60.44(13)
C12 C11 Zn2 177.2(2)
N2 C13 C15 112.6(2)
N2 C13 C16 104.4(2)
C15 C13 C16 109.6(3)
N2 C13 C14 111.5(2)
C15 C13 C14 110.1(3)
C16 C13 C14 108.4(3)
N3 C21 O3 115.3(2)
N3 C21 C22 127.9(2)
O3 C21 C22 116.8(2)
N3 C21 Zn3 51.36(13)
O3 C21 Zn3 64.14(12)
C22 C21 Zn3 174.00(19)
N3 C23 C24 113.1(2)
N3 C23 C25 110.2(2)
C24 C23 C25 111.0(3)
N3 C23 C26 105.0(2)
C24 C23 C26 108.0(3)
C25 C23 C26 109.3(3)

loop_
_geom_bond_atom_site_label_1
_geom_bond_atom_site_label_2
_geom_bond_distance
Zn1 C7 1.958(3)
Zn1 O2 2.0078(18)
Zn1 N1 2.031(2)
Zn1 O1 2.1953(18)
Zn1 C1 2.517(2)
Zn2 C17 1.954(3)
Zn2 O3 2.0237(17)
Zn2 N2 2.048(2)
Zn2 O2 2.2017(18)
Zn2 C11 2.530(3)
Zn3 C27 1.959(3)
Zn3 O1 2.0008(18)
Zn3 N3 2.015(2)
Zn3 O3 2.3032(17)
Zn3 C21 2.550(3)
O1 C1 1.315(3)
O2 C11 1.309(3)
O3 C21 1.307(3)
N1 C1 1.285(3)
N1 C3 1.474(3)
N2 C11 1.290(4)
N2 C13 1.485(3)
N3 C21 1.292(3)
N3 C23 1.478(3)
C1 C2 1.492(4)
C3 C6 1.518(5)
C3 C5 1.519(4)
C3 C4 1.524(4)
C11 C12 1.497(4)
C13 C15 1.520(4)
C13 C16 1.521(5)
C13 C14 1.523(4)
C21 C22 1.499(4)
C23 C24 1.524(4)
C23 C25 1.524(4)
C23 C26 1.524(4)

loop_
_geom_torsion_atom_site_label_1
_geom_torsion_atom_site_label_2
_geom_torsion_atom_site_label_3
_geom_torsion_atom_site_label_4
_geom_torsion
C27 Zn3 O1 C1 46.4(3)
N3 Zn3 O1 C1 -152.6(2)
O3 Zn3 O1 C1 -91.4(2)
C21 Zn3 O1 C1 -122.0(2)
C27 Zn3 O1 Zn1 -171.49(14)
N3 Zn3 O1 Zn1 -10.51(13)
O3 Zn3 O1 Zn1 50.64(12)
C21 Zn3 O1 Zn1 20.06(13)
C7 Zn1 O1 C1 -130.46(18)
O2 Zn1 O1 C1 95.45(14)
N1 Zn1 O1 C1 -2.16(14)
C7 Zn1 O1 Zn3 76.85(18)
O2 Zn1 O1 Zn3 -57.24(13)
N1 Zn1 O1 Zn3 -154.85(15)
C1 Zn1 O1 Zn3 -152.7(2)
C7 Zn1 O2 C11 18.2(3)
N1 Zn1 O2 C11 -142.0(3)
O1 Zn1 O2 C11 156.4(3)
C1 Zn1 O2 C11 -172.3(3)
C7 Zn1 O2 Zn2 -150.87(16)
N1 Zn1 O2 Zn2 48.98(14)
O1 Zn1 O2 Zn2 -12.66(13)
C1 Zn1 O2 Zn2 18.67(14)
C17 Zn2 O2 C11 123.24(18)
O3 Zn2 O2 C11 -110.61(15)
N2 Zn2 O2 C11 -0.38(14)
C17 Zn2 O2 Zn1 -64.3(2)
O3 Zn2 O2 Zn1 61.87(14)
N2 Zn2 O2 Zn1 172.10(17)
C11 Zn2 O2 Zn1 172.5(2)
C17 Zn2 O3 C21 179.7(2)
N2 Zn2 O3 C21 -18.3(2)
O2 Zn2 O3 C21 42.6(2)
C11 Zn2 O3 C21 12.8(2)
C17 Zn2 O3 Zn3 73.37(14)
N2 Zn2 O3 Zn3 -124.68(9)
O2 Zn2 O3 Zn3 -63.80(9)
C11 Zn2 O3 Zn3 -93.58(10)
C27 Zn3 O3 C21 123.22(17)
O1 Zn3 O3 C21 -101.71(14)
N3 Zn3 O3 C21 -3.17(14)
C27 Zn3 O3 Zn2 -108.43(14)
O1 Zn3 O3 Zn2 26.64(10)
N3 Zn3 O3 Zn2 125.18(12)
C21 Zn3 O3 Zn2 128.35(17)
C7 Zn1 N1 C1 120.8(2)
O2 Zn1 N1 C1 -83.41(16)
O1 Zn1 N1 C1 2.22(14)
C7 Zn1 N1 C3 -66.6(3)
O2 Zn1 N1 C3 89.2(2)
O1 Zn1 N1 C3 174.8(3)
C1 Zn1 N1 C3 172.6(3)
C17 Zn2 N2 C11 -119.5(2)
O3 Zn2 N2 C11 82.98(16)
O2 Zn2 N2 C11 0.39(15)
C17 Zn2 N2 C13 52.8(3)
O3 Zn2 N2 C13 -104.6(2)
O2 Zn2 N2 C13 172.8(3)
C11 Zn2 N2 C13 172.4(3)
C27 Zn3 N3 C21 -109.3(2)
O1 Zn3 N3 C21 93.84(16)
O3 Zn3 N3 C21 3.23(14)
C27 Zn3 N3 C23 63.6(3)
O1 Zn3 N3 C23 -93.2(2)
O3 Zn3 N3 C23 176.1(3)
C21 Zn3 N3 C23 172.9(3)
C3 N1 C1 O1 -176.9(2)
Zn1 N1 C1 O1 -3.6(2)
C3 N1 C1 C2 3.2(5)
Zn1 N1 C1 C2 176.5(3)
C3 N1 C1 Zn1 -173.3(3)
Zn3 O1 C1 N1 156.98(17)
Zn1 O1 C1 N1 3.3(2)
Zn3 O1 C1 C2 -23.1(4)
Zn1 O1 C1 C2 -176.8(2)
Zn3 O1 C1 Zn1 153.7(2)
C7 Zn1 C1 N1 -95.8(2)
O2 Zn1 C1 N1 98.86(16)
O1 Zn1 C1 N1 -176.2(2)
C7 Zn1 C1 O1 80.4(2)
O2 Zn1 C1 O1 -84.90(14)
N1 Zn1 C1 O1 176.2(2)
C1 N1 C3 C6 -171.3(3)
Zn1 N1 C3 C6 18.2(4)
C1 N1 C3 C5 -52.6(4)
Zn1 N1 C3 C5 136.8(2)
C1 N1 C3 C4 71.7(4)
Zn1 N1 C3 C4 -98.9(3)
C13 N2 C11 O2 -174.0(2)
Zn2 N2 C11 O2 -0.6(2)
C13 N2 C11 C12 6.9(5)
Zn2 N2 C11 C12 -179.7(3)
C13 N2 C11 Zn2 -173.4(3)
Zn1 O2 C11 N2 -171.63(18)
Zn2 O2 C11 N2 0.6(2)
Zn1 O2 C11 C12 7.6(4)
Zn2 O2 C11 C12 179.8(2)
Zn1 O2 C11 Zn2 -172.2(3)
C17 Zn2 C11 N2 92.9(2)
O3 Zn2 C11 N2 -105.79(16)
O2 Zn2 C11 N2 -179.3(2)
C17 Zn2 C11 O2 -87.8(2)
O3 Zn2 C11 O2 73.55(15)
N2 Zn2 C11 O2 179.3(2)
C11 N2 C13 C15 -67.0(4)
Zn2 N2 C13 C15 122.6(3)
C11 N2 C13 C16 174.2(3)
Zn2 N2 C13 C16 3.8(4)
C11 N2 C13 C14 57.4(4)
Zn2 N2 C13 C14 -113.0(3)
C23 N3 C21 O3 -179.0(2)
Zn3 N3 C21 O3 -5.5(2)
C23 N3 C21 C22 -1.1(4)
Zn3 N3 C21 C22 172.4(2)
C23 N3 C21 Zn3 -173.5(3)
Zn2 O3 C21 N3 -118.2(2)
Zn3 O3 C21 N3 4.8(2)
Zn2 O3 C21 C22 63.7(3)
Zn3 O3 C21 C22 -173.4(2)
Zn2 O3 C21 Zn3 -122.95(16)
C27 Zn3 C21 N3 102.7(2)
O1 Zn3 C21 N3 -91.80(16)
O3 Zn3 C21 N3 -174.5(2)
C27 Zn3 C21 O3 -82.8(2)
O1 Zn3 C21 O3 82.68(14)
N3 Zn3 C21 O3 174.5(2)
C21 N3 C23 C24 -50.2(4)
Zn3 N3 C23 C24 138.6(2)
C21 N3 C23 C25 74.6(3)
Zn3 N3 C23 C25 -96.5(3)
C21 N3 C23 C26 -167.7(3)
Zn3 N3 C23 C26 21.1(4)
